data_4028398
loop_
_publ_author_name
'Leticia A. Montoya'
'Taylor F. Pearce'
'Ryan J. Hansen'
'Lev N. Zakharov'
'Michael D. Pluth'

_publ_section_title
;
 Development of Selective Colorimetric Probes for Hydrogen Sulfide Based
 on Nucleophilic Aromatic Substitution
;
_journal_name_full 'Journal of Organic Chemistry'
_journal_page_first 6550
_journal_page_last 6557
_journal_paper_doi 10.1021/jo4008095
_journal_volume 78
_journal_year 2013
_chemical_formula_sum 'C12 H4 N6 O6 S'
_chemical_formula_weight 360.27
_chemical_name_systematic
;
 ?
;
_space_group_IT_number 14
_symmetry_cell_setting monoclinic
_symmetry_space_group_name_Hall '-P 2ybc'
_symmetry_space_group_name_H-M 'P 1 21/c 1'
_atom_sites_solution_hydrogens difmap
_atom_sites_solution_primary direct
_atom_sites_solution_secondary difmap
_audit_creation_method SHELXLTL
_cell_angle_alpha 90.00
_cell_angle_beta 107.601(2)
_cell_angle_gamma 90.00
_cell_formula_units_Z 4
_cell_length_a 13.1415(13)
_cell_length_b 11.4080(11)
_cell_length_c 9.3240(9)
_cell_measurement_reflns_used 5625
_cell_measurement_temperature 173(2)
_cell_measurement_theta_max 28.22
_cell_measurement_theta_min 2.41
_cell_volume 1332.4(2)
_computing_cell_refinement 'Bruker SAINT'
_computing_data_collection 'Bruker SMART'
_computing_data_reduction 'Bruker SAINT'
_computing_molecular_graphics 'Bruker SHELXTL'
_computing_publication_material 'Bruker SHELXTL'
_computing_structure_refinement 'Bruker SHELXTL'
_computing_structure_solution 'Bruker SHELXTL'
_diffrn_ambient_temperature 173(2)
_diffrn_measured_fraction_theta_full 0.997
_diffrn_measured_fraction_theta_max 0.997
_diffrn_measurement_device_type 'Bruker Apex CCD area detector'
_diffrn_measurement_method 'phi and omega scans'
_diffrn_radiation_monochromator graphite
_diffrn_radiation_source 'fine-focus sealed tube'
_diffrn_radiation_type MoK\a
_diffrn_radiation_wavelength 0.71073
_diffrn_reflns_av_R_equivalents 0.0213
_diffrn_reflns_av_sigmaI/netI 0.0162
_diffrn_reflns_limit_h_max 16
_diffrn_reflns_limit_h_min -16
_diffrn_reflns_limit_k_max 14
_diffrn_reflns_limit_k_min -14
_diffrn_reflns_limit_l_max 11
_diffrn_reflns_limit_l_min -11
_diffrn_reflns_number 14609
_diffrn_reflns_theta_full 27.00
_diffrn_reflns_theta_max 27.00
_diffrn_reflns_theta_min 1.63
_exptl_absorpt_coefficient_mu 0.296
_exptl_absorpt_correction_T_max 0.9710
_exptl_absorpt_correction_T_min 0.8934
_exptl_absorpt_correction_type multi-scan
_exptl_absorpt_process_details SADABS
_exptl_crystal_colour Yellow
_exptl_crystal_density_diffrn 1.796
_exptl_crystal_description Prizm
_exptl_crystal_F_000 728
_exptl_crystal_size_max 0.39
_exptl_crystal_size_mid 0.11
_exptl_crystal_size_min 0.10
_refine_diff_density_max 0.385
_refine_diff_density_min -0.176
_refine_diff_density_rms 0.048
_refine_ls_extinction_method none
_refine_ls_goodness_of_fit_ref 1.054
_refine_ls_hydrogen_treatment refall
_refine_ls_matrix_type full
_refine_ls_number_parameters 242
_refine_ls_number_reflns 2897
_refine_ls_number_restraints 0
_refine_ls_restrained_S_all 1.054
_refine_ls_R_factor_all 0.0360
_refine_ls_R_factor_gt 0.0319
_refine_ls_shift/su_max 0.001
_refine_ls_shift/su_mean 0.000
_refine_ls_structure_factor_coef Fsqd
_refine_ls_weighting_details 'calc w=1/[\s^2^(Fo^2^)+(0.0488P)^2^+0.4180P] where P=(Fo^2^+2Fc^2^)/3'
_refine_ls_weighting_scheme calc
_refine_ls_wR_factor_gt 0.0825
_refine_ls_wR_factor_ref 0.0863
_reflns_number_gt 2634
_reflns_number_total 2897
_reflns_threshold_expression >2sigma(I)
_cod_data_source_file jo4008095_si_002.cif
_cod_data_source_block mp1a
_cod_database_code 4028398

loop_
_symmetry_equiv_pos_as_xyz
'x, y, z'
'-x, y+1/2, -z+1/2'
'-x, -y, -z'
'x, -y-1/2, z-1/2'

loop_
_atom_site_label
_atom_site_type_symbol
_atom_site_fract_x
_atom_site_fract_y
_atom_site_fract_z
_atom_site_U_iso_or_equiv
_atom_site_adp_type
_atom_site_occupancy
_atom_site_symmetry_multiplicity
_atom_site_calc_flag
S1 S 0.85853(3) 0.96239(3) 0.99293(4) 0.02533(11) Uani 1 1 d
O1 O 1.00955(9) 0.64875(10) 1.24572(12) 0.0318(3) Uani 1 1 d
O2 O 0.85369(11) 0.37231(10) 0.97405(14) 0.0415(3) Uani 1 1 d
O3 O 0.75198(10) 0.40716(10) 0.74670(15) 0.0411(3) Uani 1 1 d
O4 O 0.49585(8) 0.93005(10) 0.85753(12) 0.0289(2) Uani 1 1 d
O5 O 0.40131(10) 1.14857(11) 0.49244(13) 0.0400(3) Uani 1 1 d
O6 O 0.51518(11) 1.24700(11) 0.41386(13) 0.0423(3) Uani 1 1 d
N1 N 0.97545(9) 0.75643(11) 1.18475(13) 0.0270(3) Uani 1 1 d
N2 N 0.95954(10) 0.55660(11) 1.15437(15) 0.0313(3) Uani 1 1 d
N3 N 0.80742(10) 0.43930(11) 0.87131(16) 0.0305(3) Uani 1 1 d
N4 N 0.60456(9) 0.92605(11) 0.92180(14) 0.0256(3) Uani 1 1 d
N5 N 0.46480(10) 1.00503(11) 0.73655(14) 0.0264(3) Uani 1 1 d
N6 N 0.49244(11) 1.18010(11) 0.50218(14) 0.0303(3) Uani 1 1 d
C1 C 0.84020(10) 0.81340(12) 0.94708(15) 0.0213(3) Uani 1 1 d
C2 C 0.90349(10) 0.73249(12) 1.05538(15) 0.0221(3) Uani 1 1 d
C3 C 0.89400(11) 0.60804(12) 1.03574(16) 0.0240(3) Uani 1 1 d
C4 C 0.82054(11) 0.56435(13) 0.90015(17) 0.0250(3) Uani 1 1 d
C5 C 0.76261(11) 0.64173(13) 0.79749(17) 0.0247(3) Uani 1 1 d
C6 C 0.77206(11) 0.76517(13) 0.82021(16) 0.0234(3) Uani 1 1 d
C7 C 0.75090(11) 1.02623(12) 0.85307(16) 0.0224(3) Uani 1 1 d
C8 C 0.64211(11) 0.99884(12) 0.84097(15) 0.0210(3) Uani 1 1 d
C9 C 0.55504(11) 1.04863(11) 0.72608(15) 0.0215(3) Uani 1 1 d
C10 C 0.57866(12) 1.13158(12) 0.62543(15) 0.0241(3) Uani 1 1 d
C11 C 0.68145(13) 1.16037(13) 0.64273(17) 0.0278(3) Uani 1 1 d
C12 C 0.76802(12) 1.10731(13) 0.75604(17) 0.0271(3) Uani 1 1 d
H5 H 0.7135(14) 0.6133(16) 0.709(2) 0.031(4) Uiso 1 1 d
H6 H 0.7286(13) 0.8108(16) 0.7419(19) 0.028(4) Uiso 1 1 d
H11 H 0.6981(13) 1.2136(16) 0.5738(19) 0.031(4) Uiso 1 1 d
H12 H 0.8385(14) 1.1274(15) 0.7580(19) 0.027(4) Uiso 1 1 d

loop_
_atom_site_aniso_label
_atom_site_aniso_U_11
_atom_site_aniso_U_22
_atom_site_aniso_U_33
_atom_site_aniso_U_23
_atom_site_aniso_U_13
_atom_site_aniso_U_12
S1 0.02009(18) 0.02325(19) 0.0285(2) -0.00353(13) 0.00110(14) -0.00074(13)
O1 0.0285(5) 0.0342(6) 0.0282(5) 0.0052(5) 0.0015(4) 0.0054(5)
O2 0.0574(8) 0.0253(6) 0.0479(7) 0.0055(5) 0.0252(6) 0.0030(5)
O3 0.0352(6) 0.0313(6) 0.0542(8) -0.0157(6) 0.0096(6) -0.0052(5)
O4 0.0215(5) 0.0328(6) 0.0326(6) 0.0060(5) 0.0087(4) 0.0015(4)
O5 0.0345(6) 0.0439(7) 0.0343(6) 0.0045(5) -0.0007(5) 0.0067(5)
O6 0.0623(8) 0.0333(6) 0.0312(6) 0.0112(5) 0.0141(6) 0.0119(6)
N1 0.0223(6) 0.0302(6) 0.0260(6) 0.0013(5) 0.0035(5) 0.0037(5)
N2 0.0300(7) 0.0308(7) 0.0329(7) 0.0040(6) 0.0094(6) 0.0037(5)
N3 0.0288(7) 0.0248(6) 0.0428(8) -0.0047(6) 0.0182(6) -0.0024(5)
N4 0.0211(6) 0.0278(6) 0.0274(6) 0.0033(5) 0.0065(5) 0.0013(5)
N5 0.0245(6) 0.0267(6) 0.0270(6) 0.0015(5) 0.0061(5) 0.0042(5)
N6 0.0443(8) 0.0221(6) 0.0217(6) 0.0003(5) 0.0059(5) 0.0095(5)
C1 0.0171(6) 0.0239(7) 0.0230(6) -0.0009(5) 0.0064(5) 0.0015(5)
C2 0.0170(6) 0.0271(7) 0.0227(7) -0.0011(5) 0.0067(5) 0.0006(5)
C3 0.0215(7) 0.0250(7) 0.0280(7) 0.0029(6) 0.0113(6) 0.0032(5)
C4 0.0224(7) 0.0237(7) 0.0321(7) -0.0034(6) 0.0132(6) -0.0016(5)
C5 0.0183(6) 0.0288(7) 0.0272(7) -0.0068(6) 0.0072(6) -0.0023(6)
C6 0.0195(6) 0.0257(7) 0.0237(7) 0.0000(6) 0.0046(5) 0.0032(5)
C7 0.0213(7) 0.0200(6) 0.0248(7) -0.0033(5) 0.0051(5) -0.0005(5)
C8 0.0229(6) 0.0185(6) 0.0208(6) -0.0016(5) 0.0054(5) 0.0016(5)
C9 0.0233(7) 0.0191(6) 0.0210(6) -0.0026(5) 0.0052(5) 0.0037(5)
C10 0.0324(8) 0.0176(6) 0.0212(6) -0.0015(5) 0.0063(6) 0.0041(5)
C11 0.0394(8) 0.0186(7) 0.0276(7) 0.0010(6) 0.0134(6) -0.0015(6)
C12 0.0271(7) 0.0233(7) 0.0319(8) -0.0022(6) 0.0104(6) -0.0040(6)

loop_
_atom_type_symbol
_atom_type_description
_atom_type_scat_dispersion_real
_atom_type_scat_dispersion_imag
_atom_type_scat_source
C C 0.0033 0.0016 'International Tables Vol C Tables 4.2.6.8 and 6.1.1.4'
H H 0.0000 0.0000 'International Tables Vol C Tables 4.2.6.8 and 6.1.1.4'
N N 0.0061 0.0033 'International Tables Vol C Tables 4.2.6.8 and 6.1.1.4'
O O 0.0106 0.0060 'International Tables Vol C Tables 4.2.6.8 and 6.1.1.4'
S S 0.1246 0.1234 'International Tables Vol C Tables 4.2.6.8 and 6.1.1.4'

loop_
_geom_angle_atom_site_label_1
_geom_angle_atom_site_label_2
_geom_angle_atom_site_label_3
_geom_angle
C1 S1 C7 101.52(6)
N1 O1 N2 112.94(10)
N5 O4 N4 112.96(10)
C2 N1 O1 104.37(12)
C3 N2 O1 104.25(12)
O3 N3 O2 124.28(14)
O3 N3 C4 118.20(13)
O2 N3 C4 117.52(13)
C8 N4 O4 104.50(11)
C9 N5 O4 104.20(11)
O6 N6 O5 124.34(14)
O6 N6 C10 118.52(14)
O5 N6 C10 117.12(12)
C6 C1 C2 116.08(13)
C6 C1 S1 127.48(11)
C2 C1 S1 116.44(10)
N1 C2 C3 109.47(12)
N1 C2 C1 127.92(13)
C3 C2 C1 122.59(13)
N2 C3 C4 133.10(14)
N2 C3 C2 108.96(13)
C4 C3 C2 117.94(13)
C5 C4 C3 118.89(13)
C5 C4 N3 119.96(14)
C3 C4 N3 121.15(13)
C4 C5 C6 122.30(14)
C4 C5 H5 119.1(11)
C6 C5 H5 118.6(11)
C1 C6 C5 122.17(13)
C1 C6 H6 122.5(11)
C5 C6 H6 115.4(11)
C12 C7 C8 117.23(13)
C12 C7 S1 121.04(11)
C8 C7 S1 121.68(11)
N4 C8 C9 109.09(12)
N4 C8 C7 129.12(13)
C9 C8 C7 121.74(12)
N5 C9 C8 109.25(12)
N5 C9 C10 132.62(13)
C8 C9 C10 118.13(13)
C11 C10 C9 119.30(13)
C11 C10 N6 120.84(13)
C9 C10 N6 119.81(13)
C10 C11 C12 121.85(13)
C10 C11 H11 119.8(10)
C12 C11 H11 118.2(11)
C7 C12 C11 121.62(14)
C7 C12 H12 120.6(10)
C11 C12 H12 117.7(10)

loop_
_geom_bond_atom_site_label_1
_geom_bond_atom_site_label_2
_geom_bond_distance
S1 C1 1.7513(14)
S1 C7 1.7652(14)
O1 N1 1.3707(16)
O1 N2 1.3871(17)
O2 N3 1.2326(18)
O3 N3 1.2261(18)
O4 N5 1.3756(16)
O4 N4 1.3728(15)
O5 N6 1.2272(18)
O6 N6 1.2243(17)
N1 C2 1.3169(18)
N2 C3 1.3166(19)
N3 C4 1.4522(19)
N4 C8 1.3139(18)
N5 C9 1.3166(19)
N6 C10 1.4572(19)
C1 C6 1.3651(19)
C1 C2 1.4337(19)
C2 C3 1.432(2)
C3 C4 1.429(2)
C4 C5 1.354(2)
C5 C6 1.424(2)
C5 H5 0.937(18)
C6 H6 0.937(18)
C7 C12 1.359(2)
C7 C8 1.4342(19)
C8 C9 1.4276(19)
C9 C10 1.431(2)
C10 C11 1.352(2)
C11 C12 1.432(2)
C11 H11 0.957(18)
C12 H12 0.949(18)

loop_
_geom_torsion_atom_site_label_1
_geom_torsion_atom_site_label_2
_geom_torsion_atom_site_label_3
_geom_torsion_atom_site_label_4
_geom_torsion
N2 O1 N1 C2 0.36(15)
N1 O1 N2 C3 0.07(15)
N5 O4 N4 C8 0.01(15)
N4 O4 N5 C9 -0.38(15)
C7 S1 C1 C6 10.51(14)
C7 S1 C1 C2 -169.12(10)
O1 N1 C2 C3 -0.62(14)
O1 N1 C2 C1 178.28(13)
C6 C1 C2 N1 179.08(13)
S1 C1 C2 N1 -1.25(19)
C6 C1 C2 C3 -2.15(19)
S1 C1 C2 C3 177.52(10)
O1 N2 C3 C4 179.30(14)
O1 N2 C3 C2 -0.45(15)
N1 C2 C3 N2 0.71(16)
C1 C2 C3 N2 -178.26(12)
N1 C2 C3 C4 -179.08(12)
C1 C2 C3 C4 1.95(19)
N2 C3 C4 C5 179.57(15)
C2 C3 C4 C5 -0.70(19)
N2 C3 C4 N3 -0.5(2)
C2 C3 C4 N3 179.25(12)
O3 N3 C4 C5 7.6(2)
O2 N3 C4 C5 -172.89(13)
O3 N3 C4 C3 -172.33(13)
O2 N3 C4 C3 7.2(2)
C3 C4 C5 C6 -0.2(2)
N3 C4 C5 C6 179.81(13)
C2 C1 C6 C5 1.2(2)
S1 C1 C6 C5 -178.47(11)
C4 C5 C6 C1 0.0(2)
C1 S1 C7 C12 -121.06(12)
C1 S1 C7 C8 61.66(12)
O4 N4 C8 C9 0.34(14)
O4 N4 C8 C7 -177.27(13)
C12 C7 C8 N4 -178.78(14)
S1 C7 C8 N4 -1.4(2)
C12 C7 C8 C9 3.88(19)
S1 C7 C8 C9 -178.74(10)
O4 N5 C9 C8 0.57(14)
O4 N5 C9 C10 -179.61(14)
N4 C8 C9 N5 -0.60(16)
C7 C8 C9 N5 177.21(12)
N4 C8 C9 C10 179.55(12)
C7 C8 C9 C10 -2.64(19)
N5 C9 C10 C11 179.80(14)
C8 C9 C10 C11 -0.40(19)
N5 C9 C10 N6 -2.8(2)
C8 C9 C10 N6 177.03(11)
O6 N6 C10 C11 0.5(2)
O5 N6 C10 C11 178.96(13)
O6 N6 C10 C9 -176.90(12)
O5 N6 C10 C9 1.57(19)
C9 C10 C11 C12 2.1(2)
N6 C10 C11 C12 -175.29(13)
C8 C7 C12 C11 -2.2(2)
S1 C7 C12 C11 -179.57(11)
C10 C11 C12 C7 -0.8(2)
